data_2107129
loop_
_publ_author_name
'Pluth, J.J.'
'Smith, J.V.'

_publ_section_title
;
 The crystal structure of scawtite, Ca7 Si6 O18 C O3 (H2 O)2
;
_journal_name_full 'Acta Crystallographica B (24,1968-38,1982)'
_journal_page_first 73
_journal_page_last 80
_journal_volume 29
_journal_year 1973
_chemical_formula_sum 'C H4 Ca7 O23 Si6'
_chemical_name_systematic 'Ca7 (Si6 O18) (C O3) (H2 O)2'
_space_group_crystal_system monoclinic
_space_group_IT_number 12
_space_group_name_Hall '-I 2y'
_space_group_name_H-M_alt 'I 1 2/m 1'
_cell_angle_alpha 90
_cell_angle_beta 100.4
_cell_angle_gamma 90
_cell_formula_units_Z 2
_cell_length_a 10.118
_cell_length_b 15.187
_cell_length_c 6.626
_cell_volume 1001.438
_citation_journal_id_ASTM ACBCAR
_cod_data_source_file Pluth_ACBCAR_1973_565.cif
_cod_data_source_block C1H4Ca7O23Si6
_cod_depositor_comments
;
 Updating space group information.

 Antanas Vaitkus,
 2018-07-22
;
_cod_original_formula_sum 'C1 H4 Ca7 O23 Si6'
_cod_database_code 2107129

loop_
_space_group_symop_id
_space_group_symop_operation_xyz
1 x,y,z
2 -x,y,-z
3 -x,-y,-z
4 x,-y,z
5 x+1/2,y+1/2,z+1/2
6 -x+1/2,y+1/2,-z+1/2
7 -x+1/2,-y+1/2,-z+1/2
8 x+1/2,-y+1/2,z+1/2

loop_
_atom_site_label
_atom_site_type_symbol
_atom_site_fract_x
_atom_site_fract_y
_atom_site_fract_z
_atom_site_occupancy
_atom_site_U_iso_or_equiv
Ca2 Ca+2 0.5 0.2495 0 1 0.0
O3 O-2 0.6447 0.3756 0.0322 1 0.0
O8 O-2 0.0665 0 0.1777 0.5 0.0
O5 O-2 0.7409 0 0.2268 1 0.0
Si1 Si+4 0.7729 0.3957 0.2059 1 0.0
O6 O-2 0.3459 0 0.2033 1 0.0
O1 O-2 0.9028 0.3933 0.0901 1 0.0
Ca3 Ca+2 0.5 0.5 0 1 0.0
O2 O-2 0.0879 0.2683 0.1837 1 0.0
C1 C+4 0 0 0 1 0.0
O7 O-2 0.0152 0.0699 0.1024 0.5 0.0
O4 O-2 0.698 0.1619 0.0918 1 0.0
Ca1 Ca+2 0.212 0.1402 0.1996 1 0.0
Si2 Si+4 0 0.3233 0 1 0.0
